data_7100447
loop_
_publ_author_name
'Euan Brechin'
'George Christou'
'Muralee Murugesu'
'S. Parsons'
'Richard T. W. Scott'
'Wolfgang Wernsdorfer'

_publ_section_title
;
Synthesis, Structure and Magnetic Properties of a
Trinuclear [MnIIIMnII2] Single-Molecule Magnet
;
_journal_name_full 'Chemical Communications'
_journal_paper_doi 10.1039/b501504a
_journal_year 2005
_chemical_formula_moiety '[Mn3(chtH)2(bipy)4](ClO4)3.Et2O.2MeCN'
_chemical_formula_sum 'C60 H68 Cl3 Mn3 N10 O19'
_chemical_formula_weight 1504.41
_space_group_IT_number 12
_symmetry_cell_setting monoclinic
_symmetry_space_group_name_Hall '-I 2y'
_symmetry_space_group_name_H-M 'I 1 2/m 1'
_cell_angle_alpha 90.00
_cell_angle_beta 96.863(4)
_cell_angle_gamma 90.00
_cell_formula_units_Z 2
_cell_length_a 11.919(2)
_cell_length_b 22.044(4)
_cell_length_c 13.385(2)
_cell_measurement_temperature 150(2)
_cell_volume 3491.6(10)
_diffrn_ambient_temperature 150(2)
_exptl_crystal_density_diffrn 1.429
_exptl_crystal_recrystallization_method 'Et2O diffusion into MeCN solution.'
_cod_original_sg_symbol_H-M 'I 2/m'
_cod_database_code 7100447

loop_
_symmetry_equiv_pos_as_xyz
'x, y, z'
'-x, y, -z'
'x+1/2, y+1/2, z+1/2'
'-x+1/2, y+1/2, -z+1/2'
'-x, -y, -z'
'x, -y, z'
'-x+1/2, -y+1/2, -z+1/2'
'x+1/2, -y+1/2, z+1/2'

loop_
_atom_site_label
_atom_site_type_symbol
_atom_site_fract_x
_atom_site_fract_y
_atom_site_fract_z
_atom_site_U_iso_or_equiv
_atom_site_adp_type
_atom_site_occupancy
_atom_site_symmetry_multiplicity
_atom_site_calc_flag
_atom_site_refinement_flags
_atom_site_disorder_assembly
_atom_site_disorder_group
Mn1 Mn 0.0000 0.0000 0.0000 0.0387(4) Uani 1 4 d S . .
Mn2 Mn 0.0000 0.14261(5) 0.0000 0.0382(3) Uani 1 2 d S . .
C11 C -0.1724(4) 0.0578(2) 0.1044(5) 0.0506(13) Uani 1 1 d . . .
H11 H -0.2249 0.0933 0.0978 0.061 Uiso 1 1 calc R . .
O11 O -0.0947(3) 0.06418(15) 0.0338(3) 0.0400(8) Uani 1 1 d . . .
C21 C -0.1097(6) 0.0571(3) 0.2125(5) 0.0572(15) Uani 1 1 d . . .
H21A H -0.0604 0.0932 0.2223 0.069 Uiso 1 1 calc R . .
H21B H -0.1657 0.0594 0.2614 0.069 Uiso 1 1 calc R . .
C31 C -0.0381(9) 0.0000 0.2333(6) 0.057(2) Uani 1 2 d S . .
H31 H -0.0062 0.0000 0.3059 0.068 Uiso 1 2 calc SR . .
O31 O 0.0543(5) 0.0000 0.1731(5) 0.0686(17) Uani 1 2 d S . .
H31' H 0.1017 -0.0362 0.1907 0.082 Uiso 0.50 1 d PR . .
C61 C -0.2419(7) 0.0000 0.0826(10) 0.070(3) Uani 1 2 d S . .
H61A H -0.2745 0.0000 0.0110 0.084 Uiso 1 2 calc SR . .
H61B H -0.3053 0.0000 0.1241 0.084 Uiso 1 2 calc SR . .
N12 N -0.0941(4) 0.20713(19) 0.0927(3) 0.0406(9) Uani 1 1 d . . .
C22 C -0.1954(5) 0.2307(3) 0.0624(4) 0.0466(12) Uani 1 1 d . . .
H22 H -0.2387 0.2133 0.0053 0.056 Uiso 1 1 calc R . .
C32 C -0.2411(5) 0.2791(3) 0.1095(5) 0.0543(14) Uani 1 1 d . . .
H32 H -0.3144 0.2940 0.0863 0.065 Uiso 1 1 calc R . .
C42 C -0.1771(6) 0.3050(3) 0.1915(5) 0.0615(16) Uani 1 1 d . . .
H42 H -0.2046 0.3392 0.2242 0.074 Uiso 1 1 calc R . .
C52 C -0.0722(5) 0.2804(3) 0.2254(5) 0.0536(14) Uani 1 1 d . . .
H52 H -0.0269 0.2973 0.2818 0.064 Uiso 1 1 calc R . .
C62 C -0.0346(5) 0.2305(2) 0.1749(4) 0.0426(11) Uani 1 1 d . . .
C72 C 0.0748(5) 0.2015(2) 0.2090(4) 0.0444(12) Uani 1 1 d . . .
C82 C 0.1353(6) 0.2101(3) 0.3036(4) 0.0602(16) Uani 1 1 d . . .
H82 H 0.1066 0.2363 0.3509 0.072 Uiso 1 1 calc R . .
C92 C 0.2362(6) 0.1807(3) 0.3285(5) 0.0660(18) Uani 1 1 d . . .
H92 H 0.2778 0.1864 0.3929 0.079 Uiso 1 1 calc R . .
C102 C 0.2759(6) 0.1436(3) 0.2606(5) 0.0637(17) Uani 1 1 d . . .
H102 H 0.3461 0.1233 0.2765 0.076 Uiso 1 1 calc R . .
C112 C 0.2132(5) 0.1352(3) 0.1672(5) 0.0566(15) Uani 1 1 d . . .
H112 H 0.2411 0.1087 0.1201 0.068 Uiso 1 1 calc R . .
N122 N 0.1137(4) 0.1638(2) 0.1416(3) 0.0453(10) Uani 1 1 d . . .
Cl3 Cl 0.0098(5) 0.34969(10) 0.5049(5) 0.0419(8) Uani 0.50 1 d PG A -1
O13 O -0.0152(10) 0.2871(2) 0.5137(8) 0.069(4) Uani 0.50 1 d PG A -1
O23 O 0.0868(6) 0.3575(3) 0.4330(5) 0.061(2) Uani 0.50 1 d PG A -1
O33 O 0.0588(9) 0.3721(4) 0.5995(5) 0.073(3) Uani 0.50 1 d PG A -1
O43 O -0.0912(6) 0.3820(4) 0.4735(8) 0.103(5) Uani 0.50 1 d PG A -1
Cl4 Cl 0.4829(5) 0.10773(18) 0.4967(5) 0.0449(11) Uiso 0.25 1 d PG . 1
O14 O 0.4907(15) 0.1697(4) 0.4948(15) 0.045(3) Uiso 0.25 1 d PG . 1
O24 O 0.5493(15) 0.0815(8) 0.5768(12) 0.101(8) Uiso 0.25 1 d PG . 1
O34 O 0.5166(17) 0.0870(8) 0.4075(11) 0.092(7) Uiso 0.25 1 d PG . 1
O44 O 0.3711(10) 0.0923(8) 0.5006(16) 0.101(7) Uiso 0.25 1 d PG . 1
C1S C -0.277(2) 0.5000 -0.076(2) 0.116(4) Uiso 0.50 2 d SPD . 2
H1SA H -0.2120 0.5237 -0.0871 0.173 Uiso 0.25 1 d PR . 2
H1SB H -0.2530 0.4642 -0.0384 0.173 Uiso 0.25 1 d PR . 2
H1SC H -0.3174 0.4886 -0.1395 0.173 Uiso 0.25 1 d PR . 2
C2S C -0.349(2) 0.5363(9) -0.010(3) 0.116(4) Uiso 0.25 1 d PD . 2
H2SA H -0.3730 0.5723 -0.0464 0.139 Uiso 0.25 1 d PR . 2
H2SB H -0.3091 0.5481 0.0540 0.139 Uiso 0.25 1 d PR . 2
O3S O -0.4492(14) 0.5000 0.0012(17) 0.116(4) Uiso 0.50 2 d SPD . 2
C4S C -0.4074(16) 0.4373(4) 0.001(4) 0.116(4) Uiso 0.25 1 d PD . 2
H4SA H -0.3578 0.4315 0.0618 0.139 Uiso 0.25 1 d PR . 2
H4SB H -0.3644 0.4309 -0.0548 0.139 Uiso 0.25 1 d PR . 2
C5S C -0.5000 0.3916(8) 0.0000 0.116(4) Uiso 0.50 2 d SPD . 2
H5SA H -0.4689 0.3514 0.0026 0.173 Uiso 0.25 1 d PR . 2
H5SB H -0.5423 0.3975 0.0559 0.173 Uiso 0.25 1 d PR . 2
H5SC H -0.5490 0.3968 -0.0618 0.173 Uiso 0.25 1 d PR . 2
N1T N -0.2166(11) 0.5000 -0.2572(12) 0.061(2) Uiso 0.50 2 d SPD B 1
C2T C -0.1213(11) 0.5000 -0.2755(14) 0.061(2) Uiso 0.50 2 d SPD B 1
C3T C -0.0116(13) 0.5000 -0.3021(16) 0.061(2) Uiso 0.50 2 d SPD B 1
H3T1 H -0.0001 0.4640 -0.3425 0.091 Uiso 0.25 1 d PR B 1
H3T2 H 0.0422 0.5000 -0.2407 0.091 Uiso 0.50 2 d SPR B 1
H3T3 H 0.0005 0.5365 -0.3412 0.091 Uiso 0.25 1 d PR B 1
N1U N -0.053(3) 0.5000 -0.323(2) 0.119(7) Uiso 0.50 2 d SPD . 2
C2U C 0.020(3) 0.5227(19) -0.265(3) 0.119(7) Uiso 0.25 1 d PD . 2
C3U C 0.110(3) 0.544(2) -0.198(3) 0.119(7) Uiso 0.25 1 d PD . 2
H3U1 H 0.1291 0.5133 -0.1446 0.178 Uiso 0.25 1 d PR . 2
H3U2 H 0.0855 0.5811 -0.1675 0.178 Uiso 0.25 1 d PR . 2
H3U3 H 0.1765 0.5518 -0.2319 0.178 Uiso 0.25 1 d PR . 2

loop_
_atom_site_aniso_label
_atom_site_aniso_U_11
_atom_site_aniso_U_22
_atom_site_aniso_U_33
_atom_site_aniso_U_23
_atom_site_aniso_U_13
_atom_site_aniso_U_12
Mn1 0.0285(7) 0.0338(8) 0.0542(9) 0.000 0.0066(6) 0.000
Mn2 0.0456(6) 0.0335(6) 0.0330(5) 0.000 -0.0060(4) 0.000
C11 0.039(3) 0.040(3) 0.075(4) 0.002(3) 0.020(3) 0.004(2)
O11 0.0372(17) 0.0378(18) 0.0456(19) 0.0021(14) 0.0076(14) 0.0023(14)
C21 0.074(4) 0.047(3) 0.058(3) -0.006(3) 0.035(3) -0.002(3)
C31 0.089(6) 0.044(4) 0.043(4) 0.000 0.026(4) 0.000
O31 0.056(4) 0.074(4) 0.076(4) 0.000 0.012(3) 0.000
C61 0.034(4) 0.058(5) 0.120(9) 0.000 0.024(5) 0.000
N12 0.049(2) 0.037(2) 0.036(2) 0.0033(16) 0.0028(17) -0.0058(18)
C22 0.046(3) 0.053(3) 0.041(3) 0.005(2) 0.007(2) -0.002(2)
C32 0.049(3) 0.061(4) 0.054(3) 0.006(3) 0.015(3) 0.002(3)
C42 0.063(4) 0.065(4) 0.059(4) -0.002(3) 0.021(3) 0.003(3)
C52 0.054(3) 0.059(3) 0.049(3) -0.006(3) 0.013(2) -0.008(3)
C62 0.052(3) 0.046(3) 0.031(2) 0.003(2) 0.010(2) -0.006(2)
C72 0.054(3) 0.046(3) 0.033(2) 0.003(2) 0.002(2) -0.008(2)
C82 0.079(4) 0.065(4) 0.034(3) -0.005(3) -0.003(3) -0.008(3)
C92 0.076(4) 0.077(4) 0.039(3) -0.002(3) -0.018(3) -0.004(4)
C102 0.068(4) 0.059(4) 0.058(4) 0.004(3) -0.018(3) 0.005(3)
C112 0.061(3) 0.049(3) 0.054(3) -0.006(3) -0.017(3) 0.003(3)
N122 0.056(3) 0.040(2) 0.038(2) -0.0010(18) -0.0046(19) -0.0016(19)
Cl3 0.0334(19) 0.0497(10) 0.0438(13) 0.009(2) 0.0093(13) -0.0018(17)
O13 0.083(9) 0.059(4) 0.062(8) 0.007(5) -0.007(6) -0.030(6)
O23 0.058(5) 0.072(6) 0.060(5) -0.003(4) 0.031(4) -0.012(4)
O33 0.106(8) 0.062(6) 0.053(5) -0.003(4) 0.019(5) -0.021(6)
O43 0.038(5) 0.103(9) 0.168(14) 0.055(9) 0.016(6) 0.028(5)

loop_
_geom_bond_atom_site_label_1
_geom_bond_atom_site_label_2
_geom_bond_distance
_geom_bond_site_symmetry_2
_geom_bond_publ_flag
Mn1 O11 1.898(3) 6 ?
Mn1 O11 1.898(3) 2 ?
Mn1 O11 1.898(3) 5 ?
Mn1 O11 1.898(3) . ?
Mn1 O31 2.330(7) . ?
Mn1 O31 2.331(7) 5 ?
Mn1 Mn2 3.1436(11) . ?
Mn1 Mn2 3.1437(11) 5 ?
Mn2 O11 2.142(3) 2 ?
Mn2 O11 2.142(3) . ?
Mn2 N122 2.243(4) . ?
Mn2 N122 2.243(4) 2 ?
Mn2 N12 2.270(4) 2 ?
Mn2 N12 2.270(4) . ?
C11 O11 1.408(6) . ?
C11 C61 1.528(7) . ?
C11 C21 1.547(9) . ?
C21 C31 1.527(8) . ?
C31 O31 1.440(10) . ?
C31 C21 1.527(8) 6 ?
C61 C11 1.528(7) 6 ?
N12 C22 1.333(7) . ?
N12 C62 1.338(6) . ?
C22 C32 1.384(8) . ?
C32 C42 1.382(9) . ?
C42 C52 1.388(9) . ?
C52 C62 1.394(8) . ?
C62 C72 1.475(8) . ?
C72 N122 1.348(7) . ?
C72 C82 1.394(7) . ?
C82 C92 1.372(10) . ?
C92 C102 1.350(10) . ?
C102 C112 1.390(8) . ?
C112 N122 1.349(7) . ?
Cl3 O23 1.418(4) . ?
Cl3 O43 1.418(4) . ?
Cl3 O13 1.418(4) . ?
Cl3 O33 1.419(4) . ?
Cl4 Cl4 0.407(11) 2_656 ?
Cl4 O24 1.165(18) 2_656 ?
Cl4 O34 1.361(18) 2_656 ?
Cl4 O14 1.370(9) . ?
Cl4 O44 1.381(9) . ?
Cl4 O34 1.382(9) . ?
Cl4 O24 1.382(9) . ?
Cl4 O14 1.404(12) 2_656 ?
Cl4 O44 1.769(17) 2_656 ?
O14 O14 0.25(4) 2_656 ?
O14 Cl4 1.404(10) 2_656 ?
O24 O34 0.85(4) 2_656 ?
O24 Cl4 1.165(15) 2_656 ?
O24 O44 1.50(4) 2_656 ?
O34 O24 0.85(4) 2_656 ?
O34 Cl4 1.361(16) 2_656 ?
O34 O44 1.71(4) 2_656 ?
O44 O24 1.50(3) 2_656 ?
O44 O34 1.71(3) 2_656 ?
O44 Cl4 1.769(14) 2_656 ?
C1S C2S 1.529(10) 6_565 ?
C1S C2S 1.529(10) . ?
C2S C4S 0.93(3) 6_565 ?
C2S O3S 1.463(10) . ?
C2S C2S 1.60(4) 6_565 ?
O3S O3S 1.21(3) 5_465 ?
O3S C2S 1.463(10) 6_565 ?
O3S C4S 1.470(10) 6_565 ?
O3S C4S 1.470(10) . ?
C4S C2S 0.93(3) 6_565 ?
C4S C5S 1.493(10) . ?
C5S C4S 1.493(10) 2_455 ?
N1T C2T 1.189(9) . ?
C2T C3T 1.396(9) . ?
N1U C2U 1.205(9) 6_565 ?
N1U C2U 1.205(9) . ?
C2U C2U 1.00(8) 6_565 ?
C2U C3U 1.396(9) . ?
C2U C3U 1.97(5) 6_565 ?
C3U C3U 1.92(10) 6_565 ?
C3U C2U 1.97(5) 6_565 ?
